data_4071536
loop_
_publ_author_name
'Tanabe, Taro'
'Mizuhata, Yoshiyuki'
'Takeda, Nobuhiro'
'Tokitoh, Norihiro'

_publ_section_title
;
 Syntheses and Structures of Platinum Siloxides Bridged by a Sulfur or
 Selenium Atom and a Unique 1,3-Aryl Migration from Silicon to Platinum
 through the Si&#x2212;O&#x2212;Pt Linkages
;
_journal_issue 10
_journal_name_full Organometallics
_journal_page_first 2156
_journal_paper_doi 10.1021/om800210g
_journal_volume 27
_journal_year 2008
_chemical_formula_moiety 'C72 H102 O2 P2 Pt Se Si7'
_chemical_formula_sum 'C72 H102 O2 P2 Pt Se Si7'
_chemical_formula_weight 1532.16
_chemical_name_common SiOSePt_mig
_chemical_name_systematic
; 
 ? 
;
_space_group_IT_number 2
_symmetry_cell_setting triclinic
_symmetry_Int_Tables_number 2
_symmetry_space_group_name_Hall '-P 1'
_symmetry_space_group_name_H-M 'P -1'
_atom_sites_solution_hydrogens geom
_atom_sites_solution_primary direct
_atom_sites_solution_secondary difmap
_audit_creation_method SHELXL-97
_cell_angle_alpha 85.157(16)
_cell_angle_beta 73.344(13)
_cell_angle_gamma 71.051(13)
_cell_formula_units_Z 2
_cell_length_a 13.5846(2)
_cell_length_b 16.1667(3)
_cell_length_c 19.3688(9)
_cell_measurement_temperature 103(2)
_cell_measurement_theta_max 25.00
_cell_measurement_theta_min 2.30
_cell_volume 3854.2(4)
_computing_cell_refinement HKL2000
_computing_data_collection CrystalClear
_computing_data_reduction 'SHELXL-97 (Sheldrick, 1997)'
_computing_structure_refinement 'SHELXL-97 (Sheldrick, 1997)'
_computing_structure_solution SHELXS-97
_diffrn_ambient_temperature 103(2)
_diffrn_measured_fraction_theta_full 0.994
_diffrn_measured_fraction_theta_max 0.994
_diffrn_measurement_device_type 'RIGAKU Saturn70'
_diffrn_measurement_method \w
_diffrn_radiation_monochromator graphite
_diffrn_radiation_source 'fine-focus sealed tube'
_diffrn_radiation_type MoK\a
_diffrn_radiation_wavelength 0.71070
_diffrn_reflns_av_R_equivalents 0.1307
_diffrn_reflns_av_sigmaI/netI 0.1815
_diffrn_reflns_limit_h_max 16
_diffrn_reflns_limit_h_min -16
_diffrn_reflns_limit_k_max 19
_diffrn_reflns_limit_k_min -19
_diffrn_reflns_limit_l_max 23
_diffrn_reflns_limit_l_min -23
_diffrn_reflns_number 32522
_diffrn_reflns_theta_full 25.00
_diffrn_reflns_theta_max 25.00
_diffrn_reflns_theta_min 2.30
_exptl_absorpt_coefficient_mu 2.483
_exptl_absorpt_correction_T_max 0.7893
_exptl_absorpt_correction_T_min 0.6365
_exptl_absorpt_correction_type multi-scan
_exptl_absorpt_process_details 'Jacobson, R. (1998) Private communication'
_exptl_crystal_colour yellow
_exptl_crystal_density_diffrn 1.320
_exptl_crystal_density_method 'not measured'
_exptl_crystal_description prism
_exptl_crystal_F_000 1580
_exptl_crystal_size_max 0.20
_exptl_crystal_size_mid 0.20
_exptl_crystal_size_min 0.10
_refine_diff_density_max 0.935
_refine_diff_density_min -1.182
_refine_diff_density_rms 0.193
_refine_ls_extinction_method none
_refine_ls_goodness_of_fit_ref 1.133
_refine_ls_hydrogen_treatment constr
_refine_ls_matrix_type full
_refine_ls_number_parameters 789
_refine_ls_number_reflns 13506
_refine_ls_number_restraints 12
_refine_ls_restrained_S_all 1.133
_refine_ls_R_factor_all 0.1422
_refine_ls_R_factor_gt 0.0977
_refine_ls_shift/su_max 0.000
_refine_ls_shift/su_mean 0.000
_refine_ls_structure_factor_coef Fsqd
_refine_ls_weighting_details 'calc w=1/[\s^2^(Fo^2^)+(0.0561P)^2^+16.0041P] where P=(Fo^2^+2Fc^2^)/3'
_refine_ls_weighting_scheme calc
_refine_ls_wR_factor_gt 0.1821
_refine_ls_wR_factor_ref 0.2050
_reflns_number_gt 9534
_reflns_number_total 13506
_reflns_threshold_expression >2sigma(I)
_cod_data_source_file om800210g-file003.cif
_cod_data_source_block SiOSePt_mig
_cod_original_cell_volume 3854.2(2)
_cod_database_code 4071536

loop_
_symmetry_equiv_pos_as_xyz
'x, y, z'
'-x, -y, -z'

loop_
_atom_site_label
_atom_site_type_symbol
_atom_site_fract_x
_atom_site_fract_y
_atom_site_fract_z
_atom_site_U_iso_or_equiv
_atom_site_adp_type
_atom_site_occupancy
_atom_site_symmetry_multiplicity
_atom_site_calc_flag
_atom_site_refinement_flags
Si1 Si 0.3582(3) -0.0101(2) 0.19531(19) 0.0247(8) Uani 1 1 d .
O1 O 0.4640(7) 0.0117(6) 0.2037(5) 0.031(2) Uani 1 1 d .
H1 H 0.4436 0.0527 0.2336 0.046 Uiso 1 1 calc R
O2 O 0.3336(7) 0.0433(5) 0.1223(4) 0.028(2) Uani 1 1 d .
H2 H 0.2766 0.0859 0.1341 0.042 Uiso 1 1 calc R
Se1 Se 0.20972(10) 0.03171(8) 0.28816(7) 0.0244(3) Uani 1 1 d .
Pt1 Pt 0.16072(4) 0.18932(3) 0.32041(3) 0.02124(15) Uani 1 1 d .
C1 C 0.3186(9) 0.1711(7) 0.3154(6) 0.019(3) Uani 1 1 d U
C2 C 0.3870(11) 0.2006(8) 0.2547(7) 0.029(3) Uani 1 1 d .
C3 C 0.4930(10) 0.1940(8) 0.2566(8) 0.035(3) Uani 1 1 d .
H3 H 0.5387 0.2124 0.2156 0.042 Uiso 1 1 calc R
C4 C 0.5329(10) 0.1630(10) 0.3139(8) 0.038(4) Uani 1 1 d .
C5 C 0.4675(10) 0.1307(8) 0.3718(7) 0.030(3) Uani 1 1 d .
H4 H 0.4952 0.1038 0.4109 0.036 Uiso 1 1 calc R
C6 C 0.3640(9) 0.1373(7) 0.3730(7) 0.023(3) Uani 1 1 d .
C7 C 0.3492(12) 0.2391(8) 0.1909(7) 0.036(3) Uani 1 1 d .
H5 H 0.3043 0.2075 0.1808 0.054 Uiso 1 1 calc R
H6 H 0.4119 0.2345 0.1490 0.054 Uiso 1 1 calc R
H7 H 0.3066 0.3008 0.2006 0.054 Uiso 1 1 calc R
C8 C 0.6458(12) 0.1613(11) 0.3142(10) 0.064(5) Uani 1 1 d .
H8 H 0.6934 0.1529 0.2649 0.095 Uiso 1 1 calc R
H9 H 0.6751 0.1130 0.3443 0.095 Uiso 1 1 calc R
H10 H 0.6414 0.2168 0.3337 0.095 Uiso 1 1 calc R
C9 C 0.2996(11) 0.1028(9) 0.4398(7) 0.035(3) Uani 1 1 d .
H11 H 0.3492 0.0638 0.4655 0.053 Uiso 1 1 calc R
H12 H 0.2585 0.0703 0.4258 0.053 Uiso 1 1 calc R
H13 H 0.2495 0.1518 0.4714 0.053 Uiso 1 1 calc R
P1 P 0.1151(2) 0.3225(2) 0.37047(18) 0.0215(7) Uani 1 1 d .
P2 P -0.0119(3) 0.2002(2) 0.31096(18) 0.0241(7) Uani 1 1 d .
C10 C -0.0003(11) 0.3366(8) 0.4507(7) 0.031(3) Uani 1 1 d .
C11 C -0.0807(10) 0.4146(8) 0.4722(7) 0.032(3) Uani 1 1 d .
H14 H -0.0821 0.4655 0.4437 0.038 Uiso 1 1 calc R
C12 C -0.1611(11) 0.4170(10) 0.5379(8) 0.042(4) Uani 1 1 d .
H15 H -0.2174 0.4704 0.5536 0.050 Uiso 1 1 calc R
C13 C -0.1594(12) 0.3442(9) 0.5792(8) 0.038(4) Uani 1 1 d .
H16 H -0.2143 0.3476 0.6232 0.045 Uiso 1 1 calc R
C14 C -0.0802(10) 0.2668(8) 0.5583(7) 0.028(3) Uani 1 1 d .
H17 H -0.0797 0.2162 0.5871 0.034 Uiso 1 1 calc R
C15 C -0.0004(10) 0.2630(8) 0.4943(7) 0.026(3) Uani 1 1 d .
H18 H 0.0556 0.2092 0.4797 0.031 Uiso 1 1 calc R
C16 C 0.2140(10) 0.3432(7) 0.4081(7) 0.026(3) Uani 1 1 d .
C17 C 0.2098(10) 0.3383(8) 0.4819(7) 0.026(3) Uani 1 1 d .
H19 H 0.1496 0.3270 0.5159 0.031 Uiso 1 1 calc R
C18 C 0.2893(12) 0.3492(9) 0.5055(8) 0.042(4) Uani 1 1 d .
H20 H 0.2840 0.3453 0.5556 0.050 Uiso 1 1 calc R
C19 C 0.3796(10) 0.3661(9) 0.4574(7) 0.035(3) Uani 1 1 d .
H21 H 0.4359 0.3724 0.4743 0.042 Uiso 1 1 calc R
C20 C 0.3848(10) 0.3731(8) 0.3858(7) 0.031(3) Uani 1 1 d .
H22 H 0.4453 0.3848 0.3525 0.037 Uiso 1 1 calc R
C21 C 0.3041(10) 0.3638(8) 0.3615(7) 0.031(3) Uani 1 1 d .
H23 H 0.3086 0.3713 0.3116 0.037 Uiso 1 1 calc R
C22 C 0.0877(10) 0.4163(8) 0.3117(7) 0.027(3) Uani 1 1 d .
C23 C 0.0888(10) 0.4033(8) 0.2406(7) 0.028(3) Uani 1 1 d .
H24 H 0.1035 0.3458 0.2239 0.034 Uiso 1 1 calc R
C24 C 0.0689(12) 0.4726(9) 0.1951(8) 0.042(4) Uani 1 1 d .
H25 H 0.0699 0.4633 0.1471 0.050 Uiso 1 1 calc R
C25 C 0.0475(12) 0.5560(8) 0.2198(8) 0.042(4) Uani 1 1 d .
H26 H 0.0325 0.6044 0.1888 0.050 Uiso 1 1 calc R
C26 C 0.0476(12) 0.5696(9) 0.2890(8) 0.043(4) Uani 1 1 d .
H27 H 0.0345 0.6272 0.3049 0.051 Uiso 1 1 calc R
C27 C 0.0667(11) 0.5001(8) 0.3357(7) 0.033(3) Uani 1 1 d .
H28 H 0.0653 0.5100 0.3837 0.040 Uiso 1 1 calc R
C28 C -0.1331(10) 0.2901(8) 0.3504(7) 0.031(3) Uani 1 1 d .
C29 C -0.2132(11) 0.2874(9) 0.4117(7) 0.036(3) Uani 1 1 d .
H29 H -0.2063 0.2335 0.4365 0.043 Uiso 1 1 calc R
C30 C -0.3024(12) 0.3568(11) 0.4396(8) 0.048(4) Uani 1 1 d .
H30 H -0.3559 0.3501 0.4817 0.058 Uiso 1 1 calc R
C31 C -0.3143(13) 0.4374(10) 0.4059(10) 0.054(5) Uani 1 1 d .
H31 H -0.3753 0.4867 0.4248 0.065 Uiso 1 1 calc R
C32 C -0.2358(12) 0.4443(9) 0.3444(9) 0.047(4) Uani 1 1 d .
H32 H -0.2420 0.4996 0.3219 0.056 Uiso 1 1 calc R
C33 C -0.1492(11) 0.3737(9) 0.3151(8) 0.041(4) Uani 1 1 d .
H33 H -0.0990 0.3797 0.2709 0.049 Uiso 1 1 calc R
C34 C -0.0551(10) 0.1049(8) 0.3487(7) 0.025(3) Uani 1 1 d .
C35 C -0.0620(12) 0.0834(10) 0.4211(8) 0.050(4) Uani 1 1 d .
H34 H -0.0427 0.1177 0.4494 0.060 Uiso 1 1 calc R
C36 C -0.0957(11) 0.0143(9) 0.4524(9) 0.047(4) Uani 1 1 d .
H35 H -0.1013 0.0015 0.5018 0.056 Uiso 1 1 calc R
C37 C -0.1216(11) -0.0371(9) 0.4096(8) 0.040(4) Uani 1 1 d .
H36 H -0.1441 -0.0858 0.4298 0.047 Uiso 1 1 calc R
C38 C -0.1144(11) -0.0169(9) 0.3393(9) 0.048(4) Uani 1 1 d .
H37 H -0.1313 -0.0524 0.3107 0.057 Uiso 1 1 calc R
C39 C -0.0824(10) 0.0554(9) 0.3076(9) 0.039(4) Uani 1 1 d .
H38 H -0.0799 0.0696 0.2587 0.047 Uiso 1 1 calc R
C40 C -0.0145(10) 0.2059(8) 0.2183(7) 0.027(3) Uani 1 1 d .
C41 C 0.0839(11) 0.1856(8) 0.1621(7) 0.032(3) Uani 1 1 d .
H39 H 0.1510 0.1687 0.1738 0.038 Uiso 1 1 calc R
C42 C 0.0832(11) 0.1900(10) 0.0908(7) 0.040(4) Uani 1 1 d .
H40 H 0.1499 0.1744 0.0541 0.048 Uiso 1 1 calc R
C43 C -0.0146(15) 0.2173(11) 0.0718(10) 0.066(5) Uani 1 1 d .
H41 H -0.0146 0.2221 0.0226 0.079 Uiso 1 1 calc R
C44 C -0.1114(14) 0.2372(12) 0.1261(9) 0.064(5) Uani 1 1 d .
H42 H -0.1785 0.2552 0.1144 0.076 Uiso 1 1 calc R
C45 C -0.1095(12) 0.2306(9) 0.1983(8) 0.043(4) Uani 1 1 d .
H43 H -0.1763 0.2437 0.2349 0.052 Uiso 1 1 calc R
C46 C 0.3997(10) -0.1331(9) 0.1798(6) 0.027(3) Uani 1 1 d .
C47 C 0.4770(10) -0.1910(8) 0.2105(7) 0.025(3) Uani 1 1 d .
C48 C 0.5211(10) -0.2781(8) 0.1878(7) 0.028(3) Uani 1 1 d .
H44 H 0.5743 -0.3161 0.2087 0.033 Uiso 1 1 calc R
C49 C 0.4925(11) -0.3122(8) 0.1373(7) 0.032(3) Uani 1 1 d .
C50 C 0.4068(10) -0.2560(8) 0.1129(6) 0.026(3) Uani 1 1 d .
H45 H 0.3795 -0.2792 0.0817 0.031 Uiso 1 1 calc R
C51 C 0.3586(10) -0.1665(7) 0.1323(6) 0.022(3) Uani 1 1 d .
C52 C 0.5167(10) -0.1648(9) 0.2683(7) 0.032(3) Uani 1 1 d .
H46 H 0.4756 -0.1010 0.2757 0.038 Uiso 1 1 calc R
C53 C 0.5396(12) -0.4053(9) 0.1086(8) 0.044(4) Uani 1 1 d .
H47 H 0.5009 -0.4049 0.0718 0.053 Uiso 1 1 calc R
C54 C 0.2644(10) -0.1157(8) 0.1050(7) 0.027(3) Uani 1 1 d .
H48 H 0.2448 -0.0546 0.1227 0.033 Uiso 1 1 calc R
Si2 Si 0.4706(3) -0.2125(3) 0.3588(2) 0.0379(10) Uani 1 1 d .
Si3 Si 0.6647(3) -0.1667(3) 0.2346(3) 0.0471(11) Uani 1 1 d .
Si4 Si 0.5000(4) -0.4880(2) 0.1761(2) 0.0403(10) Uani 1 1 d .
Si5 Si 0.6863(4) -0.4295(3) 0.0535(2) 0.0483(12) Uani 1 1 d .
Si6 Si 0.1401(3) -0.1509(3) 0.1493(2) 0.0359(10) Uani 1 1 d .
Si7 Si 0.3024(3) -0.1073(3) 0.0035(2) 0.0336(9) Uani 1 1 d .
C55 C 0.3226(11) -0.1875(9) 0.3825(7) 0.044(4) Uani 1 1 d .
H49 H 0.2879 -0.1241 0.3869 0.066 Uiso 1 1 calc R
H50 H 0.2981 -0.2150 0.4284 0.066 Uiso 1 1 calc R
H51 H 0.3031 -0.2102 0.3447 0.066 Uiso 1 1 calc R
C56 C 0.5013(14) -0.1576(10) 0.4268(9) 0.059(5) Uani 1 1 d .
H52 H 0.4724 -0.0940 0.4222 0.088 Uiso 1 1 calc R
H53 H 0.5799 -0.1747 0.4188 0.088 Uiso 1 1 calc R
H54 H 0.4679 -0.1750 0.4752 0.088 Uiso 1 1 calc R
C57 C 0.5332(12) -0.3364(9) 0.3630(8) 0.048(4) Uani 1 1 d .
H55 H 0.5048 -0.3566 0.4114 0.072 Uiso 1 1 calc R
H56 H 0.6121 -0.3514 0.3519 0.072 Uiso 1 1 calc R
H57 H 0.5150 -0.3646 0.3277 0.072 Uiso 1 1 calc R
C58 C 0.6811(13) -0.0697(13) 0.2718(11) 0.078(6) Uani 1 1 d .
H58 H 0.7528 -0.0648 0.2472 0.117 Uiso 1 1 calc R
H59 H 0.6739 -0.0775 0.3236 0.117 Uiso 1 1 calc R
H60 H 0.6252 -0.0165 0.2640 0.117 Uiso 1 1 calc R
C59 C 0.7630(11) -0.2681(11) 0.2616(10) 0.066(5) Uani 1 1 d .
H61 H 0.7531 -0.3202 0.2460 0.098 Uiso 1 1 calc R
H62 H 0.7495 -0.2687 0.3141 0.098 Uiso 1 1 calc R
H63 H 0.8373 -0.2679 0.2387 0.098 Uiso 1 1 calc R
C60 C 0.7072(12) -0.1608(10) 0.1349(8) 0.052(4) Uani 1 1 d .
H64 H 0.7759 -0.1479 0.1193 0.078 Uiso 1 1 calc R
H65 H 0.6517 -0.1144 0.1185 0.078 Uiso 1 1 calc R
H66 H 0.7164 -0.2169 0.1141 0.078 Uiso 1 1 calc R
C61 C 0.474(2) -0.5686(13) 0.1275(12) 0.110(9) Uani 1 1 d .
H67 H 0.4541 -0.6129 0.1613 0.165 Uiso 1 1 calc R
H68 H 0.5398 -0.5969 0.0895 0.165 Uiso 1 1 calc R
H69 H 0.4151 -0.5389 0.1059 0.165 Uiso 1 1 calc R
C62 C 0.6064(13) -0.5481(11) 0.2199(10) 0.072(6) Uani 1 1 d .
H70 H 0.6121 -0.5090 0.2535 0.108 Uiso 1 1 calc R
H71 H 0.6758 -0.5694 0.1831 0.108 Uiso 1 1 calc R
H72 H 0.5878 -0.5978 0.2462 0.108 Uiso 1 1 calc R
C63 C 0.3762(11) -0.4351(9) 0.2430(8) 0.044(4) Uani 1 1 d U
H73 H 0.3633 -0.4755 0.2827 0.065 Uiso 1 1 calc R
H74 H 0.3157 -0.4183 0.2212 0.065 Uiso 1 1 calc R
H75 H 0.3819 -0.3828 0.2615 0.065 Uiso 1 1 calc R
C64 C 0.7804(15) -0.4281(12) 0.1054(11) 0.080(6) Uani 1 1 d .
H76 H 0.8546 -0.4451 0.0738 0.120 Uiso 1 1 calc R
H77 H 0.7754 -0.4695 0.1452 0.120 Uiso 1 1 calc R
H78 H 0.7613 -0.3691 0.1246 0.120 Uiso 1 1 calc R
C65 C 0.7343(16) -0.5389(10) 0.0088(9) 0.076(6) Uani 1 1 d .
H79 H 0.8092 -0.5505 -0.0209 0.113 Uiso 1 1 calc R
H80 H 0.6882 -0.5394 -0.0217 0.113 Uiso 1 1 calc R
H81 H 0.7308 -0.5841 0.0456 0.113 Uiso 1 1 calc R
C66 C 0.6884(15) -0.3433(10) -0.0149(8) 0.067(6) Uani 1 1 d .
H82 H 0.6677 -0.2867 0.0089 0.101 Uiso 1 1 calc R
H83 H 0.6372 -0.3416 -0.0423 0.101 Uiso 1 1 calc R
H84 H 0.7615 -0.3559 -0.0478 0.101 Uiso 1 1 calc R
C67 C 0.1385(14) -0.2512(12) 0.1094(9) 0.066(6) Uani 1 1 d .
H85 H 0.0733 -0.2659 0.1362 0.099 Uiso 1 1 calc R
H86 H 0.2029 -0.2999 0.1122 0.099 Uiso 1 1 calc R
H87 H 0.1383 -0.2406 0.0589 0.099 Uiso 1 1 calc R
C68 C 0.0186(13) -0.0614(12) 0.1399(9) 0.065(5) Uani 1 1 d .
H88 H -0.0448 -0.0656 0.1782 0.098 Uiso 1 1 calc R
H89 H 0.0073 -0.0662 0.0929 0.098 Uiso 1 1 calc R
H90 H 0.0290 -0.0049 0.1437 0.098 Uiso 1 1 calc R
C69 C 0.1356(11) -0.1755(9) 0.2464(7) 0.034(3) Uani 1 1 d .
H91 H 0.1472 -0.1278 0.2678 0.051 Uiso 1 1 calc R
H92 H 0.1926 -0.2303 0.2497 0.051 Uiso 1 1 calc R
H93 H 0.0648 -0.1812 0.2725 0.051 Uiso 1 1 calc R
C70 C 0.1902(15) -0.0316(11) -0.0293(9) 0.068(5) Uani 1 1 d .
H94 H 0.1723 0.0274 -0.0103 0.102 Uiso 1 1 calc R
H95 H 0.1265 -0.0515 -0.0129 0.102 Uiso 1 1 calc R
H96 H 0.2126 -0.0306 -0.0821 0.102 Uiso 1 1 calc R
C71 C 0.3414(13) -0.2142(11) -0.0458(8) 0.053(4) Uani 1 1 d .
H97 H 0.2849 -0.2420 -0.0267 0.080 Uiso 1 1 calc R
H98 H 0.4102 -0.2530 -0.0390 0.080 Uiso 1 1 calc R
H99 H 0.3492 -0.2029 -0.0973 0.080 Uiso 1 1 calc R
C72 C 0.4253(12) -0.0731(11) -0.0279(8) 0.051(4) Uani 1 1 d .
H100 H 0.4533 -0.0799 -0.0804 0.076 Uiso 1 1 calc R
H101 H 0.4805 -0.1096 -0.0052 0.076 Uiso 1 1 calc R
H102 H 0.4073 -0.0117 -0.0147 0.076 Uiso 1 1 calc R

loop_
_atom_site_aniso_label
_atom_site_aniso_U_11
_atom_site_aniso_U_22
_atom_site_aniso_U_33
_atom_site_aniso_U_23
_atom_site_aniso_U_13
_atom_site_aniso_U_12
Si1 0.027(2) 0.0197(18) 0.028(2) 0.0028(15) -0.0061(16) -0.0090(16)
O1 0.028(5) 0.030(5) 0.032(6) -0.016(4) 0.000(4) -0.008(4)
O2 0.032(5) 0.019(5) 0.030(5) 0.003(4) -0.013(4) 0.000(4)
Se1 0.0246(7) 0.0183(6) 0.0291(7) -0.0002(5) -0.0038(6) -0.0083(6)
Pt1 0.0216(3) 0.0179(3) 0.0242(3) 0.00003(18) -0.0048(2) -0.0074(2)
C1 0.023(6) 0.006(5) 0.020(6) 0.000(4) -0.001(5) 0.003(4)
C2 0.036(8) 0.021(7) 0.035(8) -0.003(6) -0.012(6) -0.015(6)
C3 0.026(8) 0.033(8) 0.041(9) -0.021(7) 0.014(7) -0.018(6)
C4 0.012(7) 0.049(9) 0.057(10) -0.012(8) -0.011(7) -0.011(7)
C5 0.025(7) 0.030(7) 0.028(8) 0.000(6) -0.003(6) -0.003(6)
C6 0.015(6) 0.014(6) 0.028(7) -0.004(5) 0.006(5) 0.003(5)
C7 0.055(10) 0.030(8) 0.036(8) 0.004(6) -0.013(7) -0.031(7)
C8 0.032(9) 0.057(11) 0.097(15) 0.003(10) 0.000(9) -0.022(9)
C9 0.039(8) 0.034(8) 0.039(9) 0.004(6) -0.020(7) -0.014(7)
P1 0.0168(17) 0.0170(16) 0.0279(19) -0.0017(13) -0.0037(14) -0.0034(14)
P2 0.0209(18) 0.0223(17) 0.0288(19) 0.0027(14) -0.0067(15) -0.0071(15)
C10 0.036(8) 0.026(7) 0.029(8) 0.003(6) -0.012(6) -0.005(6)
C11 0.030(8) 0.025(7) 0.042(9) -0.009(6) -0.009(7) -0.011(6)
C12 0.025(8) 0.053(10) 0.041(9) -0.029(8) 0.004(7) -0.008(7)
C13 0.041(9) 0.034(8) 0.036(9) -0.002(7) 0.004(7) -0.020(7)
C14 0.034(8) 0.029(7) 0.021(7) -0.004(6) -0.004(6) -0.012(6)
C15 0.017(7) 0.024(7) 0.039(8) 0.005(6) -0.014(6) -0.008(6)
C16 0.033(8) 0.013(6) 0.025(7) -0.005(5) 0.004(6) -0.007(6)
C17 0.026(7) 0.021(7) 0.023(7) 0.000(5) 0.004(6) -0.008(6)
C18 0.050(10) 0.051(9) 0.038(9) -0.001(7) -0.027(8) -0.021(8)
C19 0.023(7) 0.049(9) 0.034(9) 0.002(7) -0.004(6) -0.019(7)
C20 0.028(8) 0.023(7) 0.042(9) 0.009(6) -0.010(7) -0.010(6)
C21 0.029(8) 0.027(7) 0.029(8) -0.013(6) -0.001(6) -0.002(6)
C22 0.027(7) 0.023(7) 0.032(8) 0.002(6) -0.010(6) -0.007(6)
C23 0.032(8) 0.023(7) 0.023(7) 0.000(5) -0.005(6) -0.001(6)
C24 0.049(10) 0.036(9) 0.035(9) 0.013(7) -0.009(7) -0.010(8)
C25 0.054(10) 0.021(7) 0.045(10) 0.012(7) -0.022(8) -0.002(7)
C26 0.059(10) 0.026(8) 0.054(10) 0.006(7) -0.028(8) -0.019(8)
C27 0.037(8) 0.030(8) 0.030(8) 0.001(6) -0.009(7) -0.009(7)
C28 0.024(7) 0.023(7) 0.043(9) -0.005(6) -0.006(7) -0.005(6)
C29 0.029(8) 0.039(8) 0.034(8) 0.003(7) -0.002(7) -0.010(7)
C30 0.032(9) 0.069(12) 0.033(9) -0.012(8) 0.008(7) -0.014(8)
C31 0.039(10) 0.040(10) 0.084(14) -0.010(9) -0.023(10) -0.006(8)
C32 0.033(9) 0.031(8) 0.061(11) 0.018(8) -0.005(8) -0.001(7)
C33 0.025(8) 0.030(8) 0.057(10) -0.007(7) -0.009(7) 0.006(7)
C34 0.024(7) 0.018(6) 0.037(8) 0.002(6) -0.009(6) -0.012(6)
C35 0.054(10) 0.055(10) 0.049(10) 0.020(8) -0.024(8) -0.025(9)
C36 0.039(9) 0.045(9) 0.058(11) 0.033(8) -0.015(8) -0.022(8)
C37 0.033(8) 0.036(8) 0.058(11) 0.012(7) -0.016(8) -0.023(7)
C38 0.031(9) 0.035(9) 0.075(13) 0.004(8) -0.022(8) -0.003(7)
C39 0.027(8) 0.038(8) 0.060(10) -0.005(7) -0.013(7) -0.017(7)
C40 0.027(7) 0.017(6) 0.037(8) -0.001(6) -0.007(6) -0.007(6)
C41 0.036(8) 0.035(8) 0.032(8) -0.003(6) -0.020(7) -0.012(7)
C42 0.030(8) 0.071(11) 0.014(7) -0.001(7) -0.002(6) -0.013(8)
C43 0.082(14) 0.066(12) 0.056(12) 0.012(10) -0.041(11) -0.015(11)
C44 0.053(11) 0.100(15) 0.039(10) 0.010(10) -0.022(9) -0.019(11)
C45 0.035(9) 0.041(9) 0.053(10) 0.009(7) -0.020(8) -0.005(7)
C46 0.033(8) 0.043(8) 0.010(6) 0.010(6) 0.001(6) -0.024(7)
C47 0.020(7) 0.019(6) 0.026(7) 0.001(5) -0.002(6) 0.004(5)
C48 0.025(7) 0.018(7) 0.026(7) 0.002(5) 0.004(6) 0.001(6)
C49 0.045(9) 0.026(7) 0.017(7) -0.002(6) 0.002(6) -0.008(7)
C50 0.032(8) 0.032(7) 0.017(7) -0.001(6) 0.003(6) -0.022(6)
C51 0.025(7) 0.017(6) 0.024(7) -0.010(5) -0.004(6) -0.006(5)
C52 0.018(7) 0.034(8) 0.044(9) 0.005(6) -0.017(6) -0.002(6)
C53 0.053(10) 0.038(9) 0.043(9) -0.010(7) -0.016(8) -0.009(8)
C54 0.038(8) 0.022(7) 0.034(8) 0.001(6) -0.013(6) -0.022(6)
Si2 0.039(2) 0.035(2) 0.032(2) -0.0019(18) -0.0148(19) 0.0026(19)
Si3 0.029(2) 0.049(3) 0.065(3) -0.003(2) -0.021(2) -0.006(2)
Si4 0.053(3) 0.021(2) 0.048(3) 0.0054(18) -0.016(2) -0.014(2)
Si5 0.058(3) 0.026(2) 0.045(3) -0.0056(19) 0.002(2) -0.006(2)
Si6 0.040(2) 0.048(2) 0.030(2) 0.0020(18) -0.0085(19) -0.028(2)
Si7 0.042(2) 0.041(2) 0.026(2) 0.0025(17) -0.0104(18) -0.023(2)
C55 0.051(10) 0.034(8) 0.031(9) 0.021(7) -0.002(7) -0.006(7)
C56 0.081(13) 0.036(9) 0.061(12) -0.005(8) -0.040(10) -0.002(9)
C57 0.051(10) 0.040(9) 0.051(10) 0.011(8) -0.022(8) -0.007(8)
C58 0.033(10) 0.100(16) 0.108(17) -0.035(13) -0.022(10) -0.019(10)
C59 0.021(8) 0.079(13) 0.073(13) -0.010(10) -0.010(8) 0.017(8)
C60 0.041(10) 0.039(9) 0.070(12) 0.011(8) -0.009(9) -0.015(8)
C61 0.17(3) 0.078(15) 0.105(19) -0.029(14) -0.017(17) -0.082(17)
C62 0.053(11) 0.062(12) 0.070(13) 0.041(10) -0.011(10) 0.006(9)
C63 0.045(7) 0.037(7) 0.054(8) 0.013(6) -0.003(6) -0.032(6)
C64 0.067(13) 0.068(13) 0.079(15) -0.010(11) -0.007(11) 0.003(11)
C65 0.093(15) 0.040(10) 0.054(12) -0.016(9) 0.019(11) 0.003(10)
C66 0.103(15) 0.044(10) 0.023(9) -0.008(7) 0.025(9) -0.016(10)
C67 0.057(11) 0.095(15) 0.056(12) -0.022(10) 0.012(9) -0.056(11)
C68 0.049(11) 0.090(14) 0.070(13) 0.029(11) -0.032(10) -0.033(10)
C69 0.039(8) 0.037(8) 0.025(8) 0.011(6) -0.006(6) -0.017(7)
C70 0.083(14) 0.064(12) 0.059(12) 0.022(10) -0.017(11) -0.035(11)
C71 0.066(11) 0.079(12) 0.027(9) -0.008(8) -0.013(8) -0.037(10)
C72 0.054(10) 0.079(12) 0.033(9) 0.000(8) -0.006(8) -0.046(10)

loop_
_atom_type_symbol
_atom_type_description
_atom_type_scat_dispersion_real
_atom_type_scat_dispersion_imag
_atom_type_scat_source
C C 0.0033 0.0016 'International Tables Vol C Tables 4.2.6.8 and 6.1.1.4'
H H 0.0000 0.0000 'International Tables Vol C Tables 4.2.6.8 and 6.1.1.4'
O O 0.0106 0.0060 'International Tables Vol C Tables 4.2.6.8 and 6.1.1.4'
Si Si 0.0817 0.0704 'International Tables Vol C Tables 4.2.6.8 and 6.1.1.4'
P P 0.1023 0.0942 'International Tables Vol C Tables 4.2.6.8 and 6.1.1.4'
Se Se -0.0929 2.2259 'International Tables Vol C Tables 4.2.6.8 and 6.1.1.4'
Pt Pt -1.7033 8.3905 'International Tables Vol C Tables 4.2.6.8 and 6.1.1.4'

loop_
_geom_angle_atom_site_label_1
_geom_angle_atom_site_label_2
_geom_angle_atom_site_label_3
_geom_angle
O1 Si1 O2 104.3(5)
O1 Si1 C46 107.4(5)
O2 Si1 C46 110.2(5)
O1 Si1 Se1 115.4(3)
O2 Si1 Se1 109.4(3)
C46 Si1 Se1 109.9(4)
Si1 O1 H1 109.5
Si1 O2 H2 109.5
Si1 Se1 Pt1 111.96(10)
C1 Pt1 P1 89.1(3)
C1 Pt1 P2 172.2(3)
P1 Pt1 P2 97.11(11)
C1 Pt1 Se1 89.6(3)
P1 Pt1 Se1 169.40(9)
P2 Pt1 Se1 85.16(9)
C6 C1 C2 115.9(11)
C6 C1 Pt1 123.2(9)
C2 C1 Pt1 120.6(9)
C3 C2 C1 118.6(12)
C3 C2 C7 119.7(12)
C1 C2 C7 121.7(11)
C4 C3 C2 123.8(13)
C4 C3 H3 118.1
C2 C3 H3 118.1
C3 C4 C5 117.4(12)
C3 C4 C8 121.4(14)
C5 C4 C8 121.2(14)
C6 C5 C4 120.7(12)
C6 C5 H4 119.6
C4 C5 H4 119.6
C5 C6 C1 123.5(11)
C5 C6 C9 115.9(11)
C1 C6 C9 120.6(11)
C2 C7 H5 109.5
C2 C7 H6 109.5
H5 C7 H6 109.5
C2 C7 H7 109.5
H5 C7 H7 109.5
H6 C7 H7 109.5
C4 C8 H8 109.5
C4 C8 H9 109.5
H8 C8 H9 109.5
C4 C8 H10 109.5
H8 C8 H10 109.5
H9 C8 H10 109.5
C6 C9 H11 109.5
C6 C9 H12 109.5
H11 C9 H12 109.5
C6 C9 H13 109.5
H11 C9 H13 109.5
H12 C9 H13 109.5
C22 P1 C16 101.4(6)
C22 P1 C10 109.5(6)
C16 P1 C10 101.0(6)
C22 P1 Pt1 116.6(4)
C16 P1 Pt1 116.9(4)
C10 P1 Pt1 110.0(4)
C40 P2 C28 100.9(6)
C40 P2 C34 105.7(6)
C28 P2 C34 101.1(6)
C40 P2 Pt1 111.3(4)
C28 P2 Pt1 123.1(4)
C34 P2 Pt1 112.8(4)
C11 C10 C15 119.3(12)
C11 C10 P1 124.4(10)
C15 C10 P1 116.1(10)
C10 C11 C12 118.3(13)
C10 C11 H14 120.9
C12 C11 H14 120.9
C13 C12 C11 121.1(13)
C13 C12 H15 119.4
C11 C12 H15 119.4
C14 C13 C12 120.9(13)
C14 C13 H16 119.5
C12 C13 H16 119.5
C13 C14 C15 118.8(12)
C13 C14 H17 120.6
C15 C14 H17 120.6
C14 C15 C10 121.5(12)
C14 C15 H18 119.3
C10 C15 H18 119.3
C17 C16 C21 115.6(12)
C17 C16 P1 124.8(9)
C21 C16 P1 119.6(10)
C18 C17 C16 121.6(12)
C18 C17 H19 119.2
C16 C17 H19 119.2
C17 C18 C19 121.2(13)
C17 C18 H20 119.4
C19 C18 H20 119.4
C20 C19 C18 118.5(12)
C20 C19 H21 120.7
C18 C19 H21 120.7
C21 C20 C19 120.8(13)
C21 C20 H22 119.6
C19 C20 H22 119.6
C20 C21 C16 122.1(13)
C20 C21 H23 118.9
C16 C21 H23 118.9
C27 C22 C23 119.4(12)
C27 C22 P1 121.1(10)
C23 C22 P1 119.5(9)
C24 C23 C22 120.7(12)
C24 C23 H24 119.6
C22 C23 H24 119.6
C23 C24 C25 119.3(14)
C23 C24 H25 120.4
C25 C24 H25 120.4
C26 C25 C24 120.6(13)
C26 C25 H26 119.7
C24 C25 H26 119.7
C25 C26 C27 120.6(13)
C25 C26 H27 119.7
C27 C26 H27 119.7
C22 C27 C26 119.4(13)
C22 C27 H28 120.3
C26 C27 H28 120.3
C29 C28 C33 114.8(12)
C29 C28 P2 126.7(10)
C33 C28 P2 118.5(10)
C30 C29 C28 124.6(14)
C30 C29 H29 117.7
C28 C29 H29 117.7
C29 C30 C31 119.5(14)
C29 C30 H30 120.3
C31 C30 H30 120.3
C32 C31 C30 118.6(15)
C32 C31 H31 120.7
C30 C31 H31 120.7
C33 C32 C31 121.6(14)
C33 C32 H32 119.2
C31 C32 H32 119.2
C32 C33 C28 120.8(14)
C32 C33 H33 119.6
C28 C33 H33 119.6
C39 C34 C35 119.2(13)
C39 C34 P2 121.4(11)
C35 C34 P2 119.4(10)
C36 C35 C34 121.9(15)
C36 C35 H34 119.1
C34 C35 H34 119.1
C35 C36 C37 118.6(15)
C35 C36 H35 120.7
C37 C36 H35 120.7
C38 C37 C36 119.8(14)
C38 C37 H36 120.1
C36 C37 H36 120.1
C37 C38 C39 121.7(15)
C37 C38 H37 119.1
C39 C38 H37 119.1
C34 C39 C38 118.8(15)
C34 C39 H38 120.6
C38 C39 H38 120.6
C45 C40 C41 117.2(13)
C45 C40 P2 122.7(11)
C41 C40 P2 120.1(9)
C42 C41 C40 120.8(12)
C42 C41 H39 119.6
C40 C41 H39 119.6
C41 C42 C43 120.9(14)
C41 C42 H40 119.6
C43 C42 H40 119.6
C44 C43 C42 118.9(15)
C44 C43 H41 120.5
C42 C43 H41 120.5
C43 C44 C45 119.6(16)
C43 C44 H42 120.2
C45 C44 H42 120.2
C40 C45 C44 122.6(15)
C40 C45 H43 118.7
C44 C45 H43 118.7
C47 C46 C51 119.2(12)
C47 C46 Si1 120.5(10)
C51 C46 Si1 120.2(9)
C48 C47 C46 119.3(12)
C48 C47 C52 116.9(11)
C46 C47 C52 123.8(11)
C49 C48 C47 124.0(12)
C49 C48 H44 118.0
C47 C48 H44 118.0
C48 C49 C50 115.8(12)
C48 C49 C53 126.6(13)
C50 C49 C53 117.5(12)
C49 C50 C51 123.6(12)
C49 C50 H45 118.2
C51 C50 H45 118.2
C50 C51 C46 117.4(11)
C50 C51 C54 117.6(11)
C46 C51 C54 125.0(11)
C47 C52 Si2 113.6(9)
C47 C52 Si3 112.8(9)
Si2 C52 Si3 118.4(6)
C47 C52 H46 103.2
Si2 C52 H46 103.2
Si3 C52 H46 103.2
C49 C53 Si4 113.7(10)
C49 C53 Si5 111.3(10)
Si4 C53 Si5 119.3(8)
C49 C53 H47 103.4
Si4 C53 H47 103.4
Si5 C53 H47 103.4
C51 C54 Si7 112.3(9)
C51 C54 Si6 111.8(8)
Si7 C54 Si6 116.9(6)
C51 C54 H48 104.8
Si7 C54 H48 104.8
Si6 C54 H48 104.8
C55 Si2 C56 107.4(8)
C55 Si2 C52 108.8(6)
C56 Si2 C52 108.3(7)
C55 Si2 C57 107.8(7)
C56 Si2 C57 110.3(7)
C52 Si2 C57 114.1(7)
C60 Si3 C58 107.8(8)
C60 Si3 C59 107.3(7)
C58 Si3 C59 107.3(8)
C60 Si3 C52 110.6(7)
C58 Si3 C52 110.0(7)
C59 Si3 C52 113.6(7)
C63 Si4 C62 110.3(8)
C63 Si4 C61 107.8(9)
C62 Si4 C61 107.6(10)
C63 Si4 C53 109.9(6)
C62 Si4 C53 113.4(7)
C61 Si4 C53 107.7(9)
C66 Si5 C64 107.9(9)
C66 Si5 C65 110.0(8)
C64 Si5 C65 108.4(9)
C66 Si5 C53 106.2(8)
C64 Si5 C53 114.7(8)
C65 Si5 C53 109.5(8)
C68 Si6 C67 107.1(8)
C68 Si6 C69 111.7(7)
C67 Si6 C69 106.6(7)
C68 Si6 C54 108.4(7)
C67 Si6 C54 114.6(6)
C69 Si6 C54 108.4(6)
C72 Si7 C70 110.9(8)
C72 Si7 C54 109.6(6)
C70 Si7 C54 112.2(7)
C72 Si7 C71 103.9(7)
C70 Si7 C71 105.4(8)
C54 Si7 C71 114.6(6)
Si2 C55 H49 109.5
Si2 C55 H50 109.5
H49 C55 H50 109.5
Si2 C55 H51 109.5
H49 C55 H51 109.5
H50 C55 H51 109.5
Si2 C56 H52 109.5
Si2 C56 H53 109.5
H52 C56 H53 109.5
Si2 C56 H54 109.5
H52 C56 H54 109.5
H53 C56 H54 109.5
Si2 C57 H55 109.5
Si2 C57 H56 109.5
H55 C57 H56 109.5
Si2 C57 H57 109.5
H55 C57 H57 109.5
H56 C57 H57 109.5
Si3 C58 H58 109.5
Si3 C58 H59 109.5
H58 C58 H59 109.5
Si3 C58 H60 109.5
H58 C58 H60 109.5
H59 C58 H60 109.5
Si3 C59 H61 109.5
Si3 C59 H62 109.5
H61 C59 H62 109.5
Si3 C59 H63 109.5
H61 C59 H63 109.5
H62 C59 H63 109.5
Si3 C60 H64 109.5
Si3 C60 H65 109.5
H64 C60 H65 109.5
Si3 C60 H66 109.5
H64 C60 H66 109.5
H65 C60 H66 109.5
Si4 C61 H67 109.5
Si4 C61 H68 109.5
H67 C61 H68 109.5
Si4 C61 H69 109.5
H67 C61 H69 109.5
H68 C61 H69 109.5
Si4 C62 H70 109.5
Si4 C62 H71 109.5
H70 C62 H71 109.5
Si4 C62 H72 109.5
H70 C62 H72 109.5
H71 C62 H72 109.5
Si4 C63 H73 109.5
Si4 C63 H74 109.5
H73 C63 H74 109.5
Si4 C63 H75 109.5
H73 C63 H75 109.5
H74 C63 H75 109.5
Si5 C64 H76 109.5
Si5 C64 H77 109.5
H76 C64 H77 109.5
Si5 C64 H78 109.5
H76 C64 H78 109.5
H77 C64 H78 109.5
Si5 C65 H79 109.5
Si5 C65 H80 109.5
H79 C65 H80 109.5
Si5 C65 H81 109.5
H79 C65 H81 109.5
H80 C65 H81 109.5
Si5 C66 H82 109.5
Si5 C66 H83 109.5
H82 C66 H83 109.5
Si5 C66 H84 109.5
H82 C66 H84 109.5
H83 C66 H84 109.5
Si6 C67 H85 109.5
Si6 C67 H86 109.5
H85 C67 H86 109.5
Si6 C67 H87 109.5
H85 C67 H87 109.5
H86 C67 H87 109.5
Si6 C68 H88 109.5
Si6 C68 H89 109.5
H88 C68 H89 109.5
Si6 C68 H90 109.5
H88 C68 H90 109.5
H89 C68 H90 109.5
Si6 C69 H91 109.5
Si6 C69 H92 109.5
H91 C69 H92 109.5
Si6 C69 H93 109.5
H91 C69 H93 109.5
H92 C69 H93 109.5
Si7 C70 H94 109.5
Si7 C70 H95 109.5
H94 C70 H95 109.5
Si7 C70 H96 109.5
H94 C70 H96 109.5
H95 C70 H96 109.5
Si7 C71 H97 109.5
Si7 C71 H98 109.5
H97 C71 H98 109.5
Si7 C71 H99 109.5
H97 C71 H99 109.5
H98 C71 H99 109.5
Si7 C72 H100 109.5
Si7 C72 H101 109.5
H100 C72 H101 109.5
Si7 C72 H102 109.5
H100 C72 H102 109.5
H101 C72 H102 109.5

loop_
_geom_bond_atom_site_label_1
_geom_bond_atom_site_label_2
_geom_bond_distance
Si1 O1 1.639(9)
Si1 O2 1.654(8)
Si1 C46 1.908(13)
Si1 Se1 2.236(4)
O1 H1 0.8400
O2 H2 0.8400
Se1 Pt1 2.5009(13)
Pt1 C1 2.043(12)
Pt1 P1 2.259(3)
Pt1 P2 2.352(3)
C1 C6 1.412(16)
C1 C2 1.428(17)
C2 C3 1.420(17)
C2 C7 1.485(18)
C3 C4 1.36(2)
C3 H3 0.9500
C4 C5 1.397(18)
C4 C8 1.527(18)
C5 C6 1.369(17)
C5 H4 0.9500
C6 C9 1.516(17)
C7 H5 0.9800
C7 H6 0.9800
C7 H7 0.9800
C8 H8 0.9800
C8 H9 0.9800
C8 H10 0.9800
C9 H11 0.9800
C9 H12 0.9800
C9 H13 0.9800
P1 C22 1.822(12)
P1 C16 1.827(13)
P1 C10 1.833(14)
P2 C40 1.799(13)
P2 C28 1.821(13)
P2 C34 1.846(12)
C10 C11 1.374(17)
C10 C15 1.400(17)
C11 C12 1.414(18)
C11 H14 0.9500
C12 C13 1.364(19)
C12 H15 0.9500
C13 C14 1.361(17)
C13 H16 0.9500
C14 C15 1.383(17)
C14 H17 0.9500
C15 H18 0.9500
C16 C17 1.412(17)
C16 C21 1.416(17)
C17 C18 1.351(17)
C17 H19 0.9500
C18 C19 1.402(18)
C18 H20 0.9500
C19 C20 1.365(18)
C19 H21 0.9500
C20 C21 1.365(17)
C20 H22 0.9500
C21 H23 0.9500
C22 C27 1.382(17)
C22 C23 1.407(17)
C23 C24 1.370(17)
C23 H24 0.9500
C24 C25 1.381(19)
C24 H25 0.9500
C25 C26 1.378(19)
C25 H26 0.9500
C26 C27 1.385(18)
C26 H27 0.9500
C27 H28 0.9500
C28 C29 1.370(18)
C28 C33 1.443(18)
C29 C30 1.365(19)
C29 H29 0.9500
C30 C31 1.39(2)
C30 H30 0.9500
C31 C32 1.38(2)
C31 H31 0.9500
C32 C33 1.365(18)
C32 H32 0.9500
C33 H33 0.9500
C34 C39 1.371(18)
C34 C35 1.399(19)
C35 C36 1.373(19)
C35 H34 0.9500
C36 C37 1.40(2)
C36 H35 0.9500
C37 C38 1.36(2)
C37 H36 0.9500
C38 C39 1.409(19)
C38 H37 0.9500
C39 H38 0.9500
C40 C45 1.379(18)
C40 C41 1.422(17)
C41 C42 1.380(17)
C41 H39 0.9500
C42 C43 1.40(2)
C42 H40 0.9500
C43 C44 1.39(2)
C43 H41 0.9500
C44 C45 1.40(2)
C44 H42 0.9500
C45 H43 0.9500
C46 C47 1.400(17)
C46 C51 1.423(16)
C47 C48 1.393(16)
C47 C52 1.516(17)
C48 C49 1.364(18)
C48 H44 0.9500
C49 C50 1.399(18)
C49 C53 1.514(18)
C50 C51 1.413(16)
C50 H45 0.9500
C51 C54 1.492(17)
C52 Si2 1.874(14)
C52 Si3 1.919(13)
C52 H46 1.0000
C53 Si4 1.885(15)
C53 Si5 1.899(15)
C53 H47 1.0000
C54 Si7 1.887(13)
C54 Si6 1.902(12)
C54 H48 1.0000
Si2 C55 1.841(15)
Si2 C56 1.858(15)
Si2 C57 1.909(14)
Si3 C60 1.854(16)
Si3 C58 1.881(17)
Si3 C59 1.890(15)
Si4 C63 1.801(14)
Si4 C62 1.844(16)
Si4 C61 1.844(18)
Si5 C66 1.842(15)
Si5 C64 1.85(2)
Si5 C65 1.866(16)
Si6 C68 1.852(16)
Si6 C67 1.864(16)
Si6 C69 1.877(13)
Si7 C72 1.850(14)
Si7 C70 1.854(18)
Si7 C71 1.891(15)
C55 H49 0.9800
C55 H50 0.9800
C55 H51 0.9800
C56 H52 0.9800
C56 H53 0.9800
C56 H54 0.9800
C57 H55 0.9800
C57 H56 0.9800
C57 H57 0.9800
C58 H58 0.9800
C58 H59 0.9800
C58 H60 0.9800
C59 H61 0.9800
C59 H62 0.9800
C59 H63 0.9800
C60 H64 0.9800
C60 H65 0.9800
C60 H66 0.9800
C61 H67 0.9800
C61 H68 0.9800
C61 H69 0.9800
C62 H70 0.9800
C62 H71 0.9800
C62 H72 0.9800
C63 H73 0.9800
C63 H74 0.9800
C63 H75 0.9800
C64 H76 0.9800
C64 H77 0.9800
C64 H78 0.9800
C65 H79 0.9800
C65 H80 0.9800
C65 H81 0.9800
C66 H82 0.9800
C66 H83 0.9800
C66 H84 0.9800
C67 H85 0.9800
C67 H86 0.9800
C67 H87 0.9800
C68 H88 0.9800
C68 H89 0.9800
C68 H90 0.9800
C69 H91 0.9800
C69 H92 0.9800
C69 H93 0.9800
C70 H94 0.9800
C70 H95 0.9800
C70 H96 0.9800
C71 H97 0.9800
C71 H98 0.9800
C71 H99 0.9800
C72 H100 0.9800
C72 H101 0.9800
C72 H102 0.9800

loop_
_geom_torsion_atom_site_label_1
_geom_torsion_atom_site_label_2
_geom_torsion_atom_site_label_3
_geom_torsion_atom_site_label_4
_geom_torsion
O1 Si1 Se1 Pt1 52.4(4)
O2 Si1 Se1 Pt1 -64.8(4)
C46 Si1 Se1 Pt1 174.1(4)
Si1 Se1 Pt1 C1 -46.5(3)
Si1 Se1 Pt1 P1 -129.5(5)
Si1 Se1 Pt1 P2 127.65(14)
P1 Pt1 C1 C6 86.5(9)
P2 Pt1 C1 C6 -131(2)
Se1 Pt1 C1 C6 -83.0(9)
P1 Pt1 C1 C2 -87.4(9)
P2 Pt1 C1 C2 55(3)
Se1 Pt1 C1 C2 103.1(9)
C6 C1 C2 C3 -0.2(16)
Pt1 C1 C2 C3 174.1(9)
C6 C1 C2 C7 -178.9(11)
Pt1 C1 C2 C7 -4.6(16)
C1 C2 C3 C4 -1.5(19)
C7 C2 C3 C4 177.2(13)
C2 C3 C4 C5 4(2)
C2 C3 C4 C8 -177.2(13)
C3 C4 C5 C6 -5(2)
C8 C4 C5 C6 176.1(13)
C4 C5 C6 C1 4(2)
C4 C5 C6 C9 -177.9(12)
C2 C1 C6 C5 -1.2(17)
Pt1 C1 C6 C5 -175.3(9)
C2 C1 C6 C9 -179.0(11)
Pt1 C1 C6 C9 6.9(15)
C1 Pt1 P1 C22 102.9(6)
P2 Pt1 P1 C22 -72.3(5)
Se1 Pt1 P1 C22 -174.1(6)
C1 Pt1 P1 C16 -17.2(5)
P2 Pt1 P1 C16 167.6(5)
Se1 Pt1 P1 C16 65.8(7)
C1 Pt1 P1 C10 -131.6(5)
P2 Pt1 P1 C10 53.2(5)
Se1 Pt1 P1 C10 -48.6(7)
C1 Pt1 P2 C40 -30(2)
P1 Pt1 P2 C40 111.7(4)
Se1 Pt1 P2 C40 -78.7(4)
C1 Pt1 P2 C28 -150(2)
P1 Pt1 P2 C28 -8.0(6)
Se1 Pt1 P2 C28 161.6(5)
C1 Pt1 P2 C34 88(2)
P1 Pt1 P2 C34 -129.7(5)
Se1 Pt1 P2 C34 39.9(5)
C22 P1 C10 C11 -15.9(14)
C16 P1 C10 C11 90.5(12)
Pt1 P1 C10 C11 -145.3(11)
C22 P1 C10 C15 168.4(10)
C16 P1 C10 C15 -85.2(11)
Pt1 P1 C10 C15 38.9(11)
C15 C10 C11 C12 -0.3(19)
P1 C10 C11 C12 -175.9(10)
C10 C11 C12 C13 0(2)
C11 C12 C13 C14 0(2)
C12 C13 C14 C15 0(2)
C13 C14 C15 C10 -0.6(19)
C11 C10 C15 C14 0.6(19)
P1 C10 C15 C14 176.6(9)
C22 P1 C16 C17 132.5(11)
C10 P1 C16 C17 19.8(12)
Pt1 P1 C16 C17 -99.5(10)
C22 P1 C16 C21 -49.1(11)
C10 P1 C16 C21 -161.9(10)
Pt1 P1 C16 C21 78.8(10)
C21 C16 C17 C18 -2.5(18)
P1 C16 C17 C18 175.9(10)
C16 C17 C18 C19 0(2)
C17 C18 C19 C20 1(2)
C18 C19 C20 C21 0(2)
C19 C20 C21 C16 -2(2)
C17 C16 C21 C20 3.7(18)
P1 C16 C21 C20 -174.8(10)
C16 P1 C22 C27 -47.2(12)
C10 P1 C22 C27 58.9(12)
Pt1 P1 C22 C27 -175.3(9)
C16 P1 C22 C23 132.2(11)
C10 P1 C22 C23 -121.7(11)
Pt1 P1 C22 C23 4.1(12)
C27 C22 C23 C24 0(2)
P1 C22 C23 C24 -179.7(11)
C22 C23 C24 C25 0(2)
C23 C24 C25 C26 1(2)
C24 C25 C26 C27 -2(2)
C23 C22 C27 C26 0(2)
P1 C22 C27 C26 179.1(11)
C25 C26 C27 C22 1(2)
C40 P2 C28 C29 131.4(13)
C34 P2 C28 C29 22.8(14)
Pt1 P2 C28 C29 -104.1(12)
C40 P2 C28 C33 -48.6(12)
C34 P2 C28 C33 -157.2(11)
Pt1 P2 C28 C33 75.9(12)
C33 C28 C29 C30 -1(2)
P2 C28 C29 C30 179.4(12)
C28 C29 C30 C31 -2(2)
C29 C30 C31 C32 1(2)
C30 C31 C32 C33 2(2)
C31 C32 C33 C28 -4(2)
C29 C28 C33 C32 3(2)
P2 C28 C33 C32 -176.6(12)
C40 P2 C34 C39 -0.7(12)
C28 P2 C34 C39 104.1(12)
Pt1 P2 C34 C39 -122.5(10)
C40 P2 C34 C35 -179.6(11)
C28 P2 C34 C35 -74.8(12)
Pt1 P2 C34 C35 58.6(12)
C39 C34 C35 C36 0(2)
P2 C34 C35 C36 178.7(12)
C34 C35 C36 C37 1(2)
C35 C36 C37 C38 -1(2)
C36 C37 C38 C39 -1(2)
C35 C34 C39 C38 -1(2)
P2 C34 C39 C38 179.7(10)
C37 C38 C39 C34 2(2)
C28 P2 C40 C45 -34.0(12)
C34 P2 C40 C45 71.0(12)
Pt1 P2 C40 C45 -166.1(10)
C28 P2 C40 C41 145.2(10)
C34 P2 C40 C41 -109.8(10)
Pt1 P2 C40 C41 13.0(11)
C45 C40 C41 C42 -0.4(19)
P2 C40 C41 C42 -179.7(11)
C40 C41 C42 C43 2(2)
C41 C42 C43 C44 -2(3)
C42 C43 C44 C45 1(3)
C41 C40 C45 C44 -1(2)
P2 C40 C45 C44 178.3(13)
C43 C44 C45 C40 1(3)
O1 Si1 C46 C47 31.6(11)
O2 Si1 C46 C47 144.6(10)
Se1 Si1 C46 C47 -94.7(10)
O1 Si1 C46 C51 -143.5(10)
O2 Si1 C46 C51 -30.5(11)
Se1 Si1 C46 C51 90.2(10)
C51 C46 C47 C48 7.2(18)
Si1 C46 C47 C48 -167.9(9)
C51 C46 C47 C52 -172.5(11)
Si1 C46 C47 C52 12.4(17)
C46 C47 C48 C49 -1(2)
C52 C47 C48 C49 178.8(12)
C47 C48 C49 C50 -5.8(19)
C47 C48 C49 C53 178.0(13)
C48 C49 C50 C51 6.7(19)
C53 C49 C50 C51 -176.7(12)
C49 C50 C51 C46 -0.8(18)
C49 C50 C51 C54 -177.1(12)
C47 C46 C51 C50 -6.3(17)
Si1 C46 C51 C50 168.9(9)
C47 C46 C51 C54 169.8(12)
Si1 C46 C51 C54 -15.1(17)
C48 C47 C52 Si2 -69.4(13)
C46 C47 C52 Si2 110.3(12)
C48 C47 C52 Si3 68.9(13)
C46 C47 C52 Si3 -111.4(12)
C48 C49 C53 Si4 70.5(17)
C50 C49 C53 Si4 -105.7(12)
C48 C49 C53 Si5 -67.6(16)
C50 C49 C53 Si5 116.2(12)
C50 C51 C54 Si7 -64.5(13)
C46 C51 C54 Si7 119.5(12)
C50 C51 C54 Si6 69.2(13)
C46 C51 C54 Si6 -106.8(12)
C47 C52 Si2 C55 -52.3(11)
Si3 C52 Si2 C55 171.9(8)
C47 C52 Si2 C56 -168.7(9)
Si3 C52 Si2 C56 55.4(10)
C47 C52 Si2 C57 68.1(11)
Si3 C52 Si2 C57 -67.8(10)
C47 C52 Si3 C60 20.4(11)
Si2 C52 Si3 C60 156.5(8)
C47 C52 Si3 C58 139.4(11)
Si2 C52 Si3 C58 -84.5(10)
C47 C52 Si3 C59 -100.4(10)
Si2 C52 Si3 C59 35.8(11)
C49 C53 Si4 C63 23.4(13)
Si5 C53 Si4 C63 158.0(8)
C49 C53 Si4 C62 -100.5(12)
Si5 C53 Si4 C62 34.0(12)
C49 C53 Si4 C61 140.6(13)
Si5 C53 Si4 C61 -84.9(12)
C49 C53 Si5 C66 -53.2(12)
Si4 C53 Si5 C66 171.3(9)
C49 C53 Si5 C64 65.9(13)
Si4 C53 Si5 C64 -69.6(11)
C49 C53 Si5 C65 -172.0(11)
Si4 C53 Si5 C65 52.5(11)
C51 C54 Si6 C68 159.0(10)
Si7 C54 Si6 C68 -69.6(9)
C51 C54 Si6 C67 -81.4(11)
Si7 C54 Si6 C67 50.0(11)
C51 C54 Si6 C69 37.6(10)
Si7 C54 Si6 C69 169.0(7)
C51 C54 Si7 C72 -48.5(11)
Si6 C54 Si7 C72 -179.6(8)
C51 C54 Si7 C70 -172.0(9)
Si6 C54 Si7 C70 56.8(10)
C51 C54 Si7 C71 67.8(10)
Si6 C54 Si7 C71 -63.3(9)
